data_7017828
loop_
_publ_author_name
'Li, Hong-Feng'
'Yan, Peng-Fei'
'Chen, Peng'
'Wang, Yan'
'Xu, Hui'
'Li, Guang-Ming'

_publ_section_title
;
 Highly luminescent bis-diketone lanthanide complexes with triple-stranded
 dinuclear structure.
;
_journal_issue 3
_journal_name_full 'Dalton transactions (Cambridge, England : 2003)'
_journal_page_first 900
_journal_page_last 907
_journal_paper_doi 10.1039/c1dt11496d
_journal_volume 41
_journal_year 2012
_chemical_formula_sum 'C68 H50 F18 O16 Yb2'
_chemical_formula_weight 1811.16
_chemical_name_systematic
;
?
;
_space_group_IT_number 2
_symmetry_cell_setting triclinic
_symmetry_space_group_name_Hall '-P 1'
_symmetry_space_group_name_H-M 'P -1'
_atom_sites_solution_hydrogens geom
_atom_sites_solution_primary direct
_atom_sites_solution_secondary difmap
_audit_creation_method SHELXL-97
_cell_angle_alpha 94.2940(7)
_cell_angle_beta 101.7520(7)
_cell_angle_gamma 103.4720(7)
_cell_formula_units_Z 2
_cell_length_a 10.8884(3)
_cell_length_b 17.7585(5)
_cell_length_c 18.8929(5)
_cell_measurement_temperature 293(2)
_cell_volume 3449.35(16)
_computing_cell_refinement SAINT-plus
_computing_data_collection SMART
_computing_data_reduction SAINT-plus
_computing_molecular_graphics SHELXL97
_computing_structure_refinement SHELXL97
_computing_structure_solution SHELXS97
_diffrn_ambient_temperature 293(2)
_diffrn_measured_fraction_theta_full 0.983
_diffrn_measured_fraction_theta_max 0.983
_diffrn_measurement_device_type 'Bruker SMART1000 CCD'
_diffrn_radiation_monochromator graphite
_diffrn_radiation_source 'fine-focus sealed tube'
_diffrn_radiation_type MoK\a
_diffrn_radiation_wavelength 0.71073
_diffrn_reflns_av_R_equivalents 0.0350
_diffrn_reflns_av_sigmaI/netI 0.0461
_diffrn_reflns_limit_h_max 14
_diffrn_reflns_limit_h_min -14
_diffrn_reflns_limit_k_max 23
_diffrn_reflns_limit_k_min -23
_diffrn_reflns_limit_l_max 22
_diffrn_reflns_limit_l_min -24
_diffrn_reflns_number 34043
_diffrn_reflns_theta_full 27.56
_diffrn_reflns_theta_max 27.56
_diffrn_reflns_theta_min 3.01
_exptl_absorpt_coefficient_mu 2.810
_exptl_absorpt_correction_T_max 0.620
_exptl_absorpt_correction_T_min 0.532
_exptl_absorpt_correction_type multi-scan
_exptl_absorpt_process_details SADABS
_exptl_crystal_colour colorless
_exptl_crystal_density_diffrn 1.744
_exptl_crystal_density_method 'not measured'
_exptl_crystal_description block
_exptl_crystal_F_000 1776
_exptl_crystal_size_max 0.23
_exptl_crystal_size_mid 0.19
_exptl_crystal_size_min 0.17
_refine_diff_density_max 3.065
_refine_diff_density_min -1.474
_refine_diff_density_rms 0.179
_refine_ls_extinction_method none
_refine_ls_goodness_of_fit_ref 1.147
_refine_ls_hydrogen_treatment constr
_refine_ls_matrix_type full
_refine_ls_number_parameters 969
_refine_ls_number_reflns 15669
_refine_ls_number_restraints 72
_refine_ls_restrained_S_all 1.162
_refine_ls_R_factor_all 0.0684
_refine_ls_R_factor_gt 0.0526
_refine_ls_shift/su_max 0.081
_refine_ls_shift/su_mean 0.001
_refine_ls_structure_factor_coef Fsqd
_refine_ls_weighting_details 'calc w=1/[\s^2^(Fo^2^)+(0.0385P)^2^+35.5401P] where P=(Fo^2^+2Fc^2^)/3'
_refine_ls_weighting_scheme calc
_refine_ls_wR_factor_gt 0.1538
_refine_ls_wR_factor_ref 0.1646
_reflns_number_gt 12312
_reflns_number_total 15669
_reflns_threshold_expression >2sigma(I)
_cod_data_source_file c1dt11496d.txt
_cod_data_source_block shelxl_b
_cod_original_cell_volume 3449.34(15)
_cod_original_sg_symbol_H-M P-1
_cod_database_code 7017828

loop_
_symmetry_equiv_pos_as_xyz
'x, y, z'
'-x, -y, -z'

loop_
_atom_site_label
_atom_site_type_symbol
_atom_site_fract_x
_atom_site_fract_y
_atom_site_fract_z
_atom_site_U_iso_or_equiv
_atom_site_adp_type
_atom_site_occupancy
_atom_site_symmetry_multiplicity
_atom_site_calc_flag
_atom_site_refinement_flags
O1 O 0.3904(7) 0.1295(4) 0.1136(4) 0.0589(18) Uani 1 1 d .
O2 O 0.5496(6) 0.2510(3) 0.2119(3) 0.0437(14) Uani 1 1 d .
O3 O 0.6264(6) 0.7249(3) 0.3942(4) 0.0496(15) Uani 1 1 d .
O4 O 0.6757(6) 0.8651(3) 0.4769(4) 0.0480(15) Uani 1 1 d .
O5 O 0.7508(6) 0.1999(3) 0.1722(3) 0.0423(13) Uani 1 1 d .
O6 O 0.7034(6) 0.3344(3) 0.1235(3) 0.0400(13) Uani 1 1 d .
O7 O 0.5162(5) 0.7735(3) 0.2653(3) 0.0402(13) Uani 1 1 d .
O8 O 0.3265(6) 0.8349(4) 0.3031(4) 0.0528(16) Uani 1 1 d .
O9 O 0.4443(6) 0.1869(4) -0.0175(3) 0.0478(15) Uani 1 1 d .
O10 O 0.4354(6) 0.2983(4) 0.0885(3) 0.0479(15) Uani 1 1 d .
O11 O 0.3695(7) 0.6918(3) 0.3503(3) 0.0498(15) Uani 1 1 d .
O12 O 0.3961(6) 0.8002(3) 0.4659(3) 0.0460(14) Uani 1 1 d .
O13 O 0.7258(7) 0.2147(4) 0.0160(3) 0.0514(16) Uani 1 1 d .
O14 O 0.5934(7) 0.0836(4) 0.0644(4) 0.0564(17) Uani 1 1 d .
O15 O 0.6609(9) 0.9144(5) 0.3383(4) 0.073(2) Uani 1 1 d .
O16 O 0.4841(8) 0.9472(4) 0.4090(4) 0.070(2) Uani 1 1 d .
Yb1 Yb 0.50547(4) 0.815810(19) 0.37778(2) 0.03837(11) Uani 1 1 d .
Yb2 Yb 0.56787(3) 0.214473(19) 0.097357(19) 0.03689(10) Uani 1 1 d .
C1 C 0.180(2) 0.0751(10) 0.1305(12) 0.120(8) Uani 1 1 d .
C2 C 0.3157(11) 0.1346(6) 0.1564(6) 0.060(3) Uani 1 1 d .
C3 C 0.3388(11) 0.1865(6) 0.2166(7) 0.065(3) Uani 1 1 d .
H3 H 0.2730 0.1843 0.2416 0.078 Uiso 1 1 calc R
C4 C 0.4565(9) 0.2437(5) 0.2441(5) 0.0425(19) Uani 1 1 d .
C5 C 0.4751(9) 0.2999(5) 0.3095(5) 0.045(2) Uani 1 1 d .
C6 C 0.4056(10) 0.2825(6) 0.3626(6) 0.053(2) Uani 1 1 d .
H6 H 0.3458 0.2344 0.3574 0.064 Uiso 1 1 calc R
C7 C 0.4245(10) 0.3352(7) 0.4222(5) 0.058(3) Uani 1 1 d .
H7 H 0.3789 0.3231 0.4581 0.070 Uiso 1 1 calc R
C8 C 0.5124(11) 0.4073(6) 0.4290(5) 0.055(3) Uani 1 1 d .
H8 H 0.5219 0.4441 0.4688 0.067 Uiso 1 1 calc R
C9 C 0.5855(9) 0.4258(5) 0.3789(5) 0.0427(19) Uani 1 1 d .
C10 C 0.5666(9) 0.3714(5) 0.3191(5) 0.0413(19) Uani 1 1 d .
H10 H 0.6157 0.3827 0.2845 0.050 Uiso 1 1 calc R
C11 C 0.6884(9) 0.4997(5) 0.3924(5) 0.0416(19) Uani 1 1 d .
C12 C 0.8167(10) 0.4971(6) 0.4018(7) 0.062(3) Uani 1 1 d .
H12 H 0.8362 0.4493 0.3939 0.074 Uiso 1 1 calc R
C13 C 0.9148(11) 0.5632(7) 0.4225(8) 0.075(4) Uani 1 1 d .
H13 H 1.0002 0.5594 0.4306 0.090 Uiso 1 1 calc R
C14 C 0.8905(10) 0.6364(6) 0.4319(7) 0.061(3) Uani 1 1 d .
H14 H 0.9586 0.6812 0.4438 0.073 Uiso 1 1 calc R
C15 C 0.7633(9) 0.6414(5) 0.4233(5) 0.0424(19) Uani 1 1 d .
C16 C 0.6642(9) 0.5734(5) 0.4021(5) 0.0437(19) Uani 1 1 d .
H16 H 0.5787 0.5769 0.3941 0.052 Uiso 1 1 calc R
C17 C 0.7308(9) 0.7179(5) 0.4329(5) 0.0430(19) Uani 1 1 d .
C18 C 0.8144(9) 0.7789(5) 0.4857(5) 0.048(2) Uani 1 1 d .
H18 H 0.8956 0.7738 0.5088 0.057 Uiso 1 1 calc R
C19 C 0.7775(9) 0.8449(5) 0.5033(5) 0.046(2) Uani 1 1 d .
C20 C 0.9175(9) 0.2110(5) 0.2737(6) 0.051(2) Uani 1 1 d .
C21 C 0.8332(8) 0.2492(5) 0.2204(5) 0.0398(18) Uani 1 1 d .
C22 C 0.8567(9) 0.3287(5) 0.2298(5) 0.0436(19) Uani 1 1 d .
H22 H 0.9194 0.3573 0.2697 0.052 Uiso 1 1 calc R
C23 C 0.7873(8) 0.3687(5) 0.1798(5) 0.0361(17) Uani 1 1 d .
C24 C 0.8098(8) 0.4552(5) 0.1940(5) 0.0375(17) Uani 1 1 d .
C25 C 0.9239(8) 0.5044(5) 0.2328(6) 0.050(2) Uani 1 1 d .
H25 H 0.9942 0.4845 0.2509 0.060 Uiso 1 1 calc R
C26 C 0.9348(10) 0.5834(5) 0.2451(7) 0.063(3) Uani 1 1 d .
H26 H 1.0125 0.6162 0.2720 0.075 Uiso 1 1 calc R
C27 C 0.8327(9) 0.6146(5) 0.2182(6) 0.051(2) Uani 1 1 d .
H27 H 0.8415 0.6680 0.2270 0.061 Uiso 1 1 calc R
C28 C 0.7159(8) 0.5655(5) 0.1778(5) 0.0388(18) Uani 1 1 d .
C29 C 0.7061(8) 0.4862(5) 0.1659(5) 0.0372(17) Uani 1 1 d .
H29 H 0.6290 0.4530 0.1388 0.045 Uiso 1 1 calc R
C30 C 0.6051(9) 0.5982(5) 0.1478(5) 0.0414(19) Uani 1 1 d .
C31 C 0.5368(10) 0.5739(5) 0.0783(5) 0.050(2) Uani 1 1 d .
H31 H 0.5578 0.5351 0.0508 0.060 Uiso 1 1 calc R
C32 C 0.4352(10) 0.6056(6) 0.0466(5) 0.049(2) Uani 1 1 d .
H32 H 0.3923 0.5903 -0.0020 0.059 Uiso 1 1 calc R
C33 C 0.4004(9) 0.6599(5) 0.0890(5) 0.045(2) Uani 1 1 d .
H33 H 0.3319 0.6806 0.0692 0.054 Uiso 1 1 calc R
C34 C 0.4660(8) 0.6838(4) 0.1601(4) 0.0357(17) Uani 1 1 d .
C35 C 0.5707(8) 0.6537(4) 0.1895(4) 0.0362(17) Uani 1 1 d .
H35 H 0.6173 0.6712 0.2372 0.043 Uiso 1 1 calc R
C36 C 0.4307(9) 0.7402(5) 0.2091(5) 0.0394(18) Uani 1 1 d .
C37 C 0.3060(9) 0.7533(5) 0.1943(5) 0.045(2) Uani 1 1 d .
H37 H 0.2477 0.7288 0.1512 0.054 Uiso 1 1 calc R
C38 C 0.2670(9) 0.8005(5) 0.2407(5) 0.047(2) Uani 1 1 d .
C39 C 0.1301(11) 0.8133(8) 0.2195(7) 0.069(3) Uani 1 1 d .
C40 C 0.2694(9) 0.1510(6) -0.1186(6) 0.053(2) Uani 1 1 d .
C41 C 0.3397(8) 0.2017(5) -0.0470(5) 0.0420(19) Uani 1 1 d .
C42 C 0.2803(9) 0.2554(5) -0.0216(5) 0.050(2) Uani 1 1 d .
H42 H 0.2019 0.2597 -0.0496 0.060 Uiso 1 1 calc R
C43 C 0.3352(9) 0.3047(5) 0.0460(5) 0.0417(19) Uani 1 1 d .
C44 C 0.2724(8) 0.3654(5) 0.0678(5) 0.0428(19) Uani 1 1 d .
C45 C 0.2001(9) 0.4011(6) 0.0176(5) 0.050(2) Uani 1 1 d .
H45 H 0.1850 0.3843 -0.0319 0.060 Uiso 1 1 calc R
C46 C 0.1507(11) 0.4609(6) 0.0401(6) 0.058(3) Uani 1 1 d .
H46 H 0.1058 0.4858 0.0060 0.070 Uiso 1 1 calc R
C47 C 0.1684(10) 0.4838(6) 0.1140(6) 0.053(2) Uani 1 1 d .
H47 H 0.1357 0.5246 0.1294 0.064 Uiso 1 1 calc R
C48 C 0.2331(8) 0.4472(5) 0.1647(5) 0.0417(19) Uani 1 1 d .
C49 C 0.2873(8) 0.3891(5) 0.1413(5) 0.044(2) Uani 1 1 d .
H49 H 0.3346 0.3656 0.1757 0.053 Uiso 1 1 calc R
C50 C 0.2398(8) 0.4663(5) 0.2445(5) 0.0418(19) Uani 1 1 d .
C51 C 0.2056(9) 0.4073(5) 0.2870(6) 0.048(2) Uani 1 1 d .
H51 H 0.1850 0.3554 0.2666 0.058 Uiso 1 1 calc R
C52 C 0.2020(10) 0.4243(5) 0.3570(6) 0.052(2) Uani 1 1 d .
H52 H 0.1804 0.3839 0.3845 0.063 Uiso 1 1 calc R
C53 C 0.2296(9) 0.5004(5) 0.3886(5) 0.045(2) Uani 1 1 d .
H53 H 0.2232 0.5111 0.4365 0.055 Uiso 1 1 calc R
C54 C 0.2669(7) 0.5611(5) 0.3492(5) 0.0389(18) Uani 1 1 d .
C55 C 0.2701(8) 0.5437(5) 0.2769(5) 0.0404(18) Uani 1 1 d .
H55 H 0.2926 0.5841 0.2496 0.049 Uiso 1 1 calc R
C56 C 0.3063(8) 0.6449(5) 0.3817(5) 0.0392(18) Uani 1 1 d .
C57 C 0.2724(9) 0.6674(5) 0.4468(6) 0.049(2) Uani 1 1 d .
H57 H 0.2189 0.6305 0.4671 0.058 Uiso 1 1 calc R
C58 C 0.3172(8) 0.7431(5) 0.4808(5) 0.0424(19) Uani 1 1 d .
C59 C 0.2601(11) 0.7648(6) 0.5456(6) 0.060(3) Uani 1 1 d .
C60 C 0.8631(11) 0.2511(8) 0.0375(7) 0.073(3) Uani 1 1 d .
H60A H 0.9038 0.2233 0.0730 0.110 Uiso 1 1 calc R
H60B H 0.8767 0.3043 0.0582 0.110 Uiso 1 1 calc R
H60C H 0.9001 0.2501 -0.0045 0.110 Uiso 1 1 calc R
C61 C 0.6994(13) 0.1383(6) -0.0246(6) 0.067(3) Uani 1 1 d .
H61A H 0.7681 0.1363 -0.0498 0.081 Uiso 1 1 calc R
H61B H 0.6184 0.1283 -0.0608 0.081 Uiso 1 1 calc R
C62 C 0.6908(13) 0.0775(7) 0.0253(7) 0.072(3) Uani 1 1 d .
H62A H 0.6687 0.0262 -0.0025 0.086 Uiso 1 1 calc R
H62B H 0.7738 0.0848 0.0592 0.086 Uiso 1 1 calc R
C63 C 0.5867(14) 0.0305(6) 0.1167(8) 0.081(4) Uani 1 1 d .
H63A H 0.5624 -0.0220 0.0924 0.121 Uiso 1 1 calc R
H63B H 0.5233 0.0376 0.1435 0.121 Uiso 1 1 calc R
H63C H 0.6700 0.0398 0.1497 0.121 Uiso 1 1 calc R
C64 C 0.7787(14) 0.9026(9) 0.3273(8) 0.097(5) Uani 1 1 d .
H64A H 0.8093 0.9366 0.2939 0.145 Uiso 1 1 calc R
H64B H 0.7661 0.8493 0.3074 0.145 Uiso 1 1 calc R
H64C H 0.8415 0.9139 0.3730 0.145 Uiso 1 1 calc R
C65 C 0.6762(18) 0.9948(7) 0.3696(9) 0.098(5) Uani 1 1 d .
H65A H 0.7199 1.0313 0.3415 0.118 Uiso 1 1 calc R
H65B H 0.7268 1.0044 0.4195 0.118 Uiso 1 1 calc R
C66 C 0.543(2) 1.0035(7) 0.3671(10) 0.121(7) Uani 1 1 d .
H66A H 0.5464 1.0559 0.3876 0.146 Uiso 1 1 calc R
H66B H 0.4931 0.9943 0.3171 0.146 Uiso 1 1 calc R
C67 C 0.3655(14) 0.9629(8) 0.4206(8) 0.097(5) Uani 1 1 d .
H67A H 0.3826 1.0160 0.4424 0.146 Uiso 1 1 calc R
H67B H 0.3308 0.9283 0.4524 0.146 Uiso 1 1 calc R
H67C H 0.3040 0.9550 0.3747 0.146 Uiso 1 1 calc R
C68 C 0.8724(11) 0.9059(6) 0.5643(6) 0.061(3) Uani 1 1 d .
F1 F 0.1323(18) 0.0568(10) 0.1938(11) 0.087(5) Uani 0.56(3) 1 d PU
F1' F 0.098(2) 0.0827(16) 0.1630(16) 0.094(7) Uani 0.44(3) 1 d PU
F2 F 0.1750(16) 0.0153(10) 0.0961(11) 0.085(6) Uani 0.56(3) 1 d PU
F2' F 0.220(3) 0.0016(13) 0.1358(18) 0.107(8) Uani 0.44(3) 1 d PU
F3' F 0.141(3) 0.071(2) 0.0635(15) 0.154(10) Uani 0.56(3) 1 d PU
F3 F 0.095(2) 0.1134(16) 0.0867(16) 0.117(9) Uani 0.44(3) 1 d PU
F4 F 0.9874(7) 0.8960(5) 0.5818(5) 0.102(3) Uani 1 1 d U
F5 F 0.8222(9) 0.9047(5) 0.6242(4) 0.108(3) Uani 1 1 d U
F6 F 0.8835(7) 0.9774(4) 0.5487(4) 0.088(2) Uani 1 1 d .
F7 F 1.0016(9) 0.1884(6) 0.2444(5) 0.119(3) Uani 1 1 d U
F8 F 0.8502(9) 0.1509(5) 0.2949(6) 0.133(4) Uani 1 1 d .
F9 F 0.9857(8) 0.2569(4) 0.3336(4) 0.089(2) Uani 1 1 d .
F10 F 0.0596(8) 0.7724(7) 0.1569(5) 0.120(3) Uani 1 1 d U
F11 F 0.1322(9) 0.8847(6) 0.2217(7) 0.133(4) Uani 1 1 d U
F12 F 0.0612(8) 0.7885(6) 0.2657(5) 0.108(3) Uani 1 1 d U
F13 F 0.2023(8) 0.0837(4) -0.1071(4) 0.095(3) Uani 1 1 d .
F14 F 0.3536(6) 0.1350(4) -0.1556(3) 0.0665(17) Uani 1 1 d .
F15 F 0.1933(8) 0.1845(5) -0.1616(4) 0.096(3) Uani 1 1 d .
F16 F 0.1925(9) 0.7036(4) 0.5686(5) 0.101(3) Uani 1 1 d .
F17 F 0.1850(8) 0.8100(5) 0.5280(4) 0.090(2) Uani 1 1 d .
F18 F 0.3531(7) 0.8022(4) 0.6021(3) 0.079(2) Uani 1 1 d .

loop_
_atom_site_aniso_label
_atom_site_aniso_U_11
_atom_site_aniso_U_22
_atom_site_aniso_U_33
_atom_site_aniso_U_23
_atom_site_aniso_U_13
_atom_site_aniso_U_12
O1 0.068(5) 0.036(3) 0.060(4) -0.017(3) 0.015(4) -0.004(3)
O2 0.041(3) 0.043(3) 0.044(3) -0.002(3) 0.007(3) 0.009(3)
O3 0.056(4) 0.034(3) 0.053(4) -0.003(3) -0.005(3) 0.018(3)
O4 0.045(3) 0.034(3) 0.058(4) -0.007(3) 0.001(3) 0.010(3)
O5 0.044(3) 0.035(3) 0.046(3) 0.004(3) 0.001(3) 0.013(3)
O6 0.047(3) 0.029(3) 0.043(3) -0.002(2) 0.004(3) 0.014(2)
O7 0.037(3) 0.037(3) 0.044(3) -0.006(2) 0.004(3) 0.011(2)
O8 0.044(3) 0.047(4) 0.064(4) -0.013(3) 0.001(3) 0.023(3)
O9 0.055(4) 0.043(3) 0.047(4) -0.007(3) 0.009(3) 0.024(3)
O10 0.044(3) 0.048(4) 0.048(3) -0.008(3) -0.003(3) 0.021(3)
O11 0.061(4) 0.030(3) 0.050(4) -0.008(3) 0.012(3) -0.001(3)
O12 0.048(3) 0.035(3) 0.051(4) -0.012(3) 0.013(3) 0.006(3)
O13 0.056(4) 0.058(4) 0.044(3) 0.000(3) 0.009(3) 0.026(3)
O14 0.069(4) 0.038(3) 0.064(4) -0.002(3) 0.007(4) 0.026(3)
O15 0.082(6) 0.057(5) 0.060(5) 0.004(4) 0.008(4) -0.012(4)
O16 0.095(6) 0.033(3) 0.073(5) -0.007(3) -0.004(4) 0.022(4)
Yb1 0.0430(2) 0.02689(17) 0.0411(2) -0.00533(14) 0.00480(16) 0.00804(14)
Yb2 0.0412(2) 0.02965(18) 0.0387(2) -0.00294(14) 0.00416(15) 0.01336(14)
C1 0.125(15) 0.090(12) 0.136(16) -0.045(11) 0.088(14) -0.026(11)
C2 0.059(6) 0.041(5) 0.076(7) -0.011(5) 0.032(6) -0.004(4)
C3 0.060(6) 0.051(6) 0.082(8) -0.016(5) 0.041(6) -0.004(5)
C4 0.042(5) 0.036(4) 0.050(5) 0.001(4) 0.013(4) 0.010(4)
C5 0.058(5) 0.038(4) 0.044(5) -0.001(4) 0.013(4) 0.020(4)
C6 0.049(5) 0.049(5) 0.061(6) 0.006(5) 0.020(5) 0.005(4)
C7 0.060(6) 0.068(7) 0.046(5) -0.001(5) 0.024(5) 0.009(5)
C8 0.083(7) 0.047(5) 0.041(5) -0.005(4) 0.019(5) 0.024(5)
C9 0.046(5) 0.039(4) 0.043(5) 0.002(4) 0.003(4) 0.018(4)
C10 0.048(5) 0.034(4) 0.044(5) 0.004(3) 0.017(4) 0.009(4)
C11 0.048(5) 0.032(4) 0.045(5) 0.004(3) 0.009(4) 0.015(4)
C12 0.050(6) 0.043(5) 0.096(8) 0.000(5) 0.020(6) 0.019(4)
C13 0.048(6) 0.054(6) 0.116(11) -0.008(6) 0.005(6) 0.020(5)
C14 0.045(5) 0.046(5) 0.087(8) -0.005(5) 0.006(5) 0.013(4)
C15 0.049(5) 0.036(4) 0.039(4) -0.005(3) 0.003(4) 0.012(4)
C16 0.048(5) 0.040(5) 0.049(5) 0.001(4) 0.015(4) 0.020(4)
C17 0.050(5) 0.036(4) 0.043(5) 0.002(4) 0.011(4) 0.011(4)
C18 0.045(5) 0.039(5) 0.056(5) 0.004(4) 0.004(4) 0.012(4)
C19 0.051(5) 0.034(4) 0.044(5) -0.001(4) 0.004(4) 0.003(4)
C20 0.048(5) 0.042(5) 0.058(6) 0.010(4) -0.004(5) 0.014(4)
C21 0.037(4) 0.040(4) 0.047(5) 0.010(4) 0.011(4) 0.016(4)
C22 0.041(4) 0.037(4) 0.049(5) 0.002(4) 0.003(4) 0.012(4)
C23 0.035(4) 0.033(4) 0.045(4) 0.005(3) 0.014(4) 0.012(3)
C24 0.034(4) 0.031(4) 0.046(5) -0.001(3) 0.005(4) 0.011(3)
C25 0.034(4) 0.037(5) 0.075(7) 0.006(4) 0.001(4) 0.013(4)
C26 0.043(5) 0.031(5) 0.101(9) -0.005(5) -0.002(5) 0.006(4)
C27 0.045(5) 0.032(4) 0.068(6) -0.005(4) -0.001(4) 0.010(4)
C28 0.045(5) 0.035(4) 0.041(4) 0.002(3) 0.012(4) 0.019(4)
C29 0.034(4) 0.034(4) 0.043(4) 0.002(3) 0.007(3) 0.010(3)
C30 0.045(5) 0.032(4) 0.043(5) 0.000(3) -0.004(4) 0.016(3)
C31 0.062(6) 0.036(5) 0.048(5) -0.004(4) -0.003(4) 0.020(4)
C32 0.065(6) 0.053(5) 0.026(4) -0.006(4) -0.004(4) 0.025(5)
C33 0.048(5) 0.041(5) 0.045(5) 0.003(4) 0.000(4) 0.021(4)
C34 0.045(4) 0.028(4) 0.034(4) 0.002(3) 0.007(3) 0.012(3)
C35 0.038(4) 0.032(4) 0.037(4) -0.003(3) 0.003(3) 0.011(3)
C36 0.050(5) 0.029(4) 0.041(4) 0.000(3) 0.007(4) 0.019(4)
C37 0.042(5) 0.046(5) 0.042(5) -0.006(4) -0.004(4) 0.014(4)
C38 0.040(4) 0.044(5) 0.052(5) -0.006(4) -0.003(4) 0.019(4)
C39 0.055(6) 0.078(8) 0.079(8) -0.007(6) 0.004(6) 0.042(6)
C40 0.047(5) 0.044(5) 0.057(6) -0.011(4) -0.008(4) 0.015(4)
C41 0.037(4) 0.038(4) 0.043(5) -0.007(4) -0.001(4) 0.007(3)
C42 0.049(5) 0.047(5) 0.054(5) -0.006(4) 0.003(4) 0.021(4)
C43 0.044(5) 0.040(4) 0.042(5) -0.001(4) 0.007(4) 0.017(4)
C44 0.040(4) 0.040(4) 0.046(5) -0.002(4) 0.007(4) 0.011(4)
C45 0.046(5) 0.057(6) 0.047(5) -0.002(4) 0.003(4) 0.023(4)
C46 0.063(6) 0.064(6) 0.053(6) 0.005(5) 0.004(5) 0.035(5)
C47 0.057(6) 0.050(5) 0.064(6) 0.001(5) 0.020(5) 0.031(5)
C48 0.036(4) 0.035(4) 0.052(5) -0.007(4) 0.007(4) 0.010(3)
C49 0.033(4) 0.039(4) 0.052(5) -0.010(4) -0.010(4) 0.014(3)
C50 0.028(4) 0.034(4) 0.062(6) -0.002(4) 0.006(4) 0.010(3)
C51 0.041(5) 0.034(4) 0.063(6) -0.010(4) 0.006(4) 0.008(4)
C52 0.059(6) 0.033(4) 0.066(6) 0.008(4) 0.019(5) 0.008(4)
C53 0.042(5) 0.044(5) 0.044(5) -0.005(4) 0.004(4) 0.008(4)
C54 0.026(4) 0.032(4) 0.054(5) -0.006(3) 0.002(3) 0.007(3)
C55 0.036(4) 0.034(4) 0.048(5) -0.004(4) 0.006(4) 0.009(3)
C56 0.030(4) 0.036(4) 0.045(5) -0.005(4) -0.003(3) 0.009(3)
C57 0.038(4) 0.039(5) 0.067(6) -0.006(4) 0.021(4) 0.002(4)
C58 0.037(4) 0.039(4) 0.048(5) -0.006(4) 0.004(4) 0.011(4)
C59 0.067(7) 0.048(6) 0.072(7) -0.001(5) 0.034(6) 0.018(5)
C60 0.057(7) 0.084(8) 0.085(9) 0.006(7) 0.030(6) 0.020(6)
C61 0.085(8) 0.059(7) 0.064(7) -0.010(5) 0.023(6) 0.032(6)
C62 0.086(8) 0.055(6) 0.076(8) -0.013(6) 0.011(7) 0.035(6)
C63 0.095(9) 0.037(6) 0.106(10) 0.017(6) 0.014(8) 0.015(6)
C64 0.083(10) 0.114(12) 0.066(8) -0.009(8) 0.016(7) -0.020(9)
C65 0.130(14) 0.042(6) 0.099(11) 0.009(7) 0.025(10) -0.022(8)
C66 0.19(2) 0.030(6) 0.136(15) 0.021(7) 0.020(14) 0.026(9)
C67 0.107(11) 0.078(9) 0.104(11) -0.034(8) -0.008(9) 0.062(8)
C68 0.058(6) 0.051(6) 0.063(7) -0.009(5) -0.006(5) 0.014(5)
F1 0.080(8) 0.076(8) 0.094(9) 0.002(6) 0.034(7) -0.012(6)
F1' 0.076(9) 0.099(11) 0.101(11) -0.006(8) 0.034(8) 0.005(7)
F2 0.084(8) 0.065(8) 0.086(9) -0.021(6) 0.007(7) -0.001(6)
F2' 0.110(11) 0.082(10) 0.121(12) 0.014(8) 0.031(9) 0.005(8)
F3' 0.133(12) 0.161(13) 0.148(13) 0.000(9) 0.027(9) 0.009(9)
F3 0.090(11) 0.111(12) 0.132(12) 0.008(9) -0.004(8) 0.020(8)
F4 0.071(4) 0.089(5) 0.124(6) -0.026(4) -0.023(4) 0.025(4)
F5 0.123(6) 0.111(6) 0.068(4) -0.025(4) 0.020(4) -0.002(5)
F6 0.086(5) 0.041(3) 0.106(6) -0.008(3) -0.018(4) -0.003(3)
F7 0.120(6) 0.153(7) 0.113(6) 0.019(5) 0.011(5) 0.105(6)
F8 0.105(6) 0.085(5) 0.156(8) 0.082(6) -0.054(6) -0.029(5)
F9 0.097(5) 0.070(4) 0.074(5) 0.016(4) -0.030(4) 0.015(4)
F10 0.076(5) 0.178(7) 0.101(5) -0.030(5) -0.017(4) 0.070(5)
F11 0.101(6) 0.113(6) 0.199(8) 0.031(6) 0.009(5) 0.071(5)
F12 0.066(4) 0.144(7) 0.118(6) 0.009(5) 0.029(4) 0.028(4)
F13 0.093(5) 0.067(4) 0.099(6) -0.029(4) 0.026(5) -0.021(4)
F14 0.080(4) 0.082(4) 0.038(3) -0.012(3) 0.005(3) 0.036(4)
F15 0.107(6) 0.105(6) 0.063(4) -0.034(4) -0.038(4) 0.067(5)
F16 0.137(7) 0.061(4) 0.109(6) -0.014(4) 0.088(6) -0.009(4)
F17 0.097(5) 0.116(6) 0.086(5) 0.007(4) 0.037(4) 0.070(5)
F18 0.097(5) 0.084(5) 0.042(3) -0.021(3) 0.005(3) 0.014(4)

loop_
_atom_type_symbol
_atom_type_description
_atom_type_scat_dispersion_real
_atom_type_scat_dispersion_imag
_atom_type_scat_source
C C 0.0033 0.0016 'International Tables Vol C Tables 4.2.6.8 and 6.1.1.4'
H H 0.0000 0.0000 'International Tables Vol C Tables 4.2.6.8 and 6.1.1.4'
O O 0.0106 0.0060 'International Tables Vol C Tables 4.2.6.8 and 6.1.1.4'
F F 0.0171 0.0103 'International Tables Vol C Tables 4.2.6.8 and 6.1.1.4'
Yb Yb -0.3850 5.5486 'International Tables Vol C Tables 4.2.6.8 and 6.1.1.4'

loop_
_geom_angle_atom_site_label_1
_geom_angle_atom_site_label_2
_geom_angle_atom_site_label_3
_geom_angle
C2 O1 Yb2 131.6(6)
C4 O2 Yb2 135.0(6)
C17 O3 Yb1 139.6(6)
C19 O4 Yb1 133.8(6)
C21 O5 Yb2 128.8(5)
C23 O6 Yb2 132.4(5)
C36 O7 Yb1 132.8(5)
C38 O8 Yb1 129.2(5)
C41 O9 Yb2 132.9(6)
C43 O10 Yb2 137.5(6)
C56 O11 Yb1 137.6(6)
C58 O12 Yb1 133.3(5)
C60 O13 C61 111.6(8)
C60 O13 Yb2 124.9(6)
C61 O13 Yb2 110.0(6)
C63 O14 C62 111.6(9)
C63 O14 Yb2 118.2(7)
C62 O14 Yb2 117.6(6)
C64 O15 C65 111.2(11)
C64 O15 Yb1 122.3(8)
C65 O15 Yb1 115.8(8)
C67 O16 C66 109.8(12)
C67 O16 Yb1 123.1(7)
C66 O16 Yb1 113.6(9)
O12 Yb1 O7 146.7(2)
O12 Yb1 O8 88.9(2)
O7 Yb1 O8 74.8(2)
O12 Yb1 O4 81.2(2)
O7 Yb1 O4 127.3(2)
O8 Yb1 O4 147.0(2)
O12 Yb1 O11 73.7(2)
O7 Yb1 O11 74.5(2)
O8 Yb1 O11 77.5(2)
O4 Yb1 O11 128.3(2)
O12 Yb1 O3 102.7(2)
O7 Yb1 O3 75.4(2)
O8 Yb1 O3 140.8(2)
O4 Yb1 O3 72.2(2)
O11 Yb1 O3 70.4(2)
O12 Yb1 O15 140.1(3)
O7 Yb1 O15 71.6(2)
O8 Yb1 O15 96.3(3)
O4 Yb1 O15 73.1(3)
O11 Yb1 O15 146.0(3)
O3 Yb1 O15 97.9(3)
O12 Yb1 O16 77.4(3)
O7 Yb1 O16 121.5(2)
O8 Yb1 O16 70.1(2)
O4 Yb1 O16 77.1(2)
O11 Yb1 O16 136.4(3)
O3 Yb1 O16 148.8(2)
O15 Yb1 O16 67.6(3)
O6 Yb2 O1 149.0(2)
O6 Yb2 O9 114.6(2)
O1 Yb2 O9 78.9(3)
O6 Yb2 O2 78.3(2)
O1 Yb2 O2 74.3(2)
O9 Yb2 O2 139.0(2)
O6 Yb2 O5 74.7(2)
O1 Yb2 O5 111.1(3)
O9 Yb2 O5 144.7(2)
O2 Yb2 O5 75.0(2)
O6 Yb2 O10 75.0(2)
O1 Yb2 O10 83.0(3)
O9 Yb2 O10 74.0(2)
O2 Yb2 O10 72.5(2)
O5 Yb2 O10 139.2(2)
O6 Yb2 O14 134.2(2)
O1 Yb2 O14 73.7(3)
O9 Yb2 O14 79.9(2)
O2 Yb2 O14 120.1(2)
O5 Yb2 O14 71.5(2)
O10 Yb2 O14 147.8(2)
O6 Yb2 O13 75.1(2)
O1 Yb2 O13 135.8(2)
O9 Yb2 O13 74.8(2)
O2 Yb2 O13 144.4(2)
O5 Yb2 O13 75.4(2)
O10 Yb2 O13 121.5(2)
O14 Yb2 O13 67.3(2)
F2 C1 F1' 122.4(18)
F2 C1 F3' 64(2)
F1' C1 F3' 112(3)
F2 C1 F1 107.6(19)
F1' C1 F1 36.5(14)
F3' C1 F1 140(2)
F2 C1 F3 108(2)
F1' C1 F3 72(3)
F3' C1 F3 48(2)
F1 C1 F3 109(2)
F2 C1 F2' 37.2(13)
F1' C1 F2' 116(2)
F3' C1 F2' 101(3)
F1 C1 F2' 84.1(18)
F3 C1 F2' 144(2)
F2 C1 C2 117.4(17)
F1' C1 C2 116.9(16)
F3' C1 C2 110.1(17)
F1 C1 C2 107.7(16)
F3 C1 C2 107.6(16)
F2' C1 C2 99.6(19)
O1 C2 C3 127.8(9)
O1 C2 C1 112.8(9)
C3 C2 C1 119.3(10)
C2 C3 C4 124.1(9)
C2 C3 H3 117.9
C4 C3 H3 117.9
O2 C4 C3 121.2(8)
O2 C4 C5 117.1(8)
C3 C4 C5 121.6(8)
C6 C5 C10 119.1(8)
C6 C5 C4 121.5(9)
C10 C5 C4 119.4(8)
C7 C6 C5 120.3(9)
C7 C6 H6 119.8
C5 C6 H6 119.8
C6 C7 C8 119.5(9)
C6 C7 H7 120.2
C8 C7 H7 120.2
C9 C8 C7 121.8(9)
C9 C8 H8 119.1
C7 C8 H8 119.1
C8 C9 C10 118.1(9)
C8 C9 C11 120.1(8)
C10 C9 C11 121.7(8)
C9 C10 C5 121.1(8)
C9 C10 H10 119.4
C5 C10 H10 119.4
C12 C11 C16 117.1(8)
C12 C11 C9 119.4(8)
C16 C11 C9 123.3(8)
C13 C12 C11 121.1(9)
C13 C12 H12 119.4
C11 C12 H12 119.4
C12 C13 C14 121.6(10)
C12 C13 H13 119.2
C14 C13 H13 119.2
C15 C14 C13 119.0(10)
C15 C14 H14 120.5
C13 C14 H14 120.5
C14 C15 C16 118.7(8)
C14 C15 C17 121.6(8)
C16 C15 C17 119.6(8)
C15 C16 C11 122.4(8)
C15 C16 H16 118.8
C11 C16 H16 118.8
O3 C17 C18 122.4(8)
O3 C17 C15 117.6(8)
C18 C17 C15 120.0(8)
C19 C18 C17 120.9(9)
C19 C18 H18 119.5
C17 C18 H18 119.5
O4 C19 C18 130.0(8)
O4 C19 C68 113.1(8)
C18 C19 C68 116.9(9)
F7 C20 F8 107.4(10)
F7 C20 F9 105.0(9)
F8 C20 F9 105.9(9)
F7 C20 C21 111.1(9)
F8 C20 C21 112.2(8)
F9 C20 C21 114.8(8)
O5 C21 C22 129.4(8)
O5 C21 C20 112.3(7)
C22 C21 C20 118.3(8)
C21 C22 C23 121.5(8)
C21 C22 H22 119.2
C23 C22 H22 119.2
O6 C23 C22 123.1(7)
O6 C23 C24 116.7(7)
C22 C23 C24 120.1(7)
C25 C24 C29 119.2(8)
C25 C24 C23 124.0(7)
C29 C24 C23 116.8(7)
C24 C25 C26 120.1(8)
C24 C25 H25 120.0
C26 C25 H25 120.0
C25 C26 C27 121.2(9)
C25 C26 H26 119.4
C27 C26 H26 119.4
C26 C27 C28 119.6(8)
C26 C27 H27 120.2
C28 C27 H27 120.2
C29 C28 C27 118.6(8)
C29 C28 C30 121.0(8)
C27 C28 C30 120.3(7)
C28 C29 C24 121.2(8)
C28 C29 H29 119.4
C24 C29 H29 119.4
C31 C30 C35 119.1(8)
C31 C30 C28 119.7(8)
C35 C30 C28 121.2(7)
C30 C31 C32 121.8(8)
C30 C31 H31 119.1
C32 C31 H31 119.1
C33 C32 C31 118.6(8)
C33 C32 H32 120.7
C31 C32 H32 120.7
C34 C33 C32 120.5(8)
C34 C33 H33 119.8
C32 C33 H33 119.8
C33 C34 C35 119.7(7)
C33 C34 C36 123.0(8)
C35 C34 C36 117.3(7)
C30 C35 C34 120.2(7)
C30 C35 H35 119.9
C34 C35 H35 119.9
O7 C36 C37 122.1(7)
O7 C36 C34 116.8(7)
C37 C36 C34 121.1(8)
C38 C37 C36 122.7(8)
C38 C37 H37 118.6
C36 C37 H37 118.6
O8 C38 C37 128.9(8)
O8 C38 C39 111.7(8)
C37 C38 C39 119.3(9)
F11 C39 F12 103.9(11)
F11 C39 F10 112.1(12)
F12 C39 F10 102.7(11)
F11 C39 C38 112.1(11)
F12 C39 C38 111.5(10)
F10 C39 C38 113.7(9)
F13 C40 F15 109.7(9)
F13 C40 F14 105.9(8)
F15 C40 F14 106.6(9)
F13 C40 C41 110.7(9)
F15 C40 C41 113.0(8)
F14 C40 C41 110.6(8)
O9 C41 C42 128.6(8)
O9 C41 C40 114.3(8)
C42 C41 C40 117.0(8)
C41 C42 C43 122.1(8)
C41 C42 H42 118.9
C43 C42 H42 118.9
O10 C43 C42 122.1(8)
O10 C43 C44 118.1(8)
C42 C43 C44 119.7(8)
C49 C44 C45 117.9(8)
C49 C44 C43 119.0(8)
C45 C44 C43 123.0(8)
C46 C45 C44 121.1(9)
C46 C45 H45 119.5
C44 C45 H45 119.5
C45 C46 C47 119.5(9)
C45 C46 H46 120.3
C47 C46 H46 120.3
C48 C47 C46 120.8(8)
C48 C47 H47 119.6
C46 C47 H47 119.6
C47 C48 C49 119.1(9)
C47 C48 C50 120.6(8)
C49 C48 C50 120.1(8)
C44 C49 C48 121.4(8)
C44 C49 H49 119.3
C48 C49 H49 119.3
C51 C50 C55 117.9(9)
C51 C50 C48 120.9(8)
C55 C50 C48 121.0(8)
C52 C51 C50 121.2(8)
C52 C51 H51 119.4
C50 C51 H51 119.4
C51 C52 C53 121.0(9)
C51 C52 H52 119.5
C53 C52 H52 119.5
C52 C53 C54 120.1(9)
C52 C53 H53 120.0
C54 C53 H53 120.0
C55 C54 C53 119.0(8)
C55 C54 C56 118.3(8)
C53 C54 C56 122.7(8)
C54 C55 C50 120.8(8)
C54 C55 H55 119.6
C50 C55 H55 119.6
O11 C56 C57 122.2(8)
O11 C56 C54 117.4(8)
C57 C56 C54 120.3(8)
C58 C57 C56 121.0(9)
C58 C57 H57 119.5
C56 C57 H57 119.5
O12 C58 C57 130.0(9)
O12 C58 C59 112.8(7)
C57 C58 C59 117.2(8)
F17 C59 F16 107.6(10)
F17 C59 F18 107.6(9)
F16 C59 F18 106.6(10)
F17 C59 C58 110.5(9)
F16 C59 C58 113.3(8)
F18 C59 C58 110.9(9)
O13 C60 H60A 109.5
O13 C60 H60B 109.5
H60A C60 H60B 109.5
O13 C60 H60C 109.5
H60A C60 H60C 109.5
H60B C60 H60C 109.5
O13 C61 C62 110.2(9)
O13 C61 H61A 109.6
C62 C61 H61A 109.6
O13 C61 H61B 109.6
C62 C61 H61B 109.6
H61A C61 H61B 108.1
O14 C62 C61 108.9(9)
O14 C62 H62A 109.9
C61 C62 H62A 109.9
O14 C62 H62B 109.9
C61 C62 H62B 109.9
H62A C62 H62B 108.3
O14 C63 H63A 109.5
O14 C63 H63B 109.5
H63A C63 H63B 109.5
O14 C63 H63C 109.5
H63A C63 H63C 109.5
H63B C63 H63C 109.5
O15 C64 H64A 109.5
O15 C64 H64B 109.5
H64A C64 H64B 109.5
O15 C64 H64C 109.5
H64A C64 H64C 109.5
H64B C64 H64C 109.5
O15 C65 C66 106.1(11)
O15 C65 H65A 110.5
C66 C65 H65A 110.5
O15 C65 H65B 110.5
C66 C65 H65B 110.5
H65A C65 H65B 108.7
O16 C66 C65 107.4(12)
O16 C66 H66A 110.2
C65 C66 H66A 110.2
O16 C66 H66B 110.2
C65 C66 H66B 110.2
H66A C66 H66B 108.5
O16 C67 H67A 109.5
O16 C67 H67B 109.5
H67A C67 H67B 109.5
O16 C67 H67C 109.5
H67A C67 H67C 109.5
H67B C67 H67C 109.5
F4 C68 F6 107.4(10)
F4 C68 F5 108.7(10)
F6 C68 F5 104.1(10)
F4 C68 C19 114.9(9)
F6 C68 C19 112.6(9)
F5 C68 C19 108.4(9)
F1' F1 C1 58(2)
F1 F1' C1 86(3)
F1 F1' F3 146(3)
C1 F1' F3 61(2)
F2' F2 C1 89(2)
F2' F2 F3' 147(3)
C1 F2 F3' 60(2)
F2 F2' C1 53.7(19)
F3 F3' C1 76(3)
F3 F3' F2 125(3)
C1 F3' F2 55.7(18)
F3' F3 C1 57(2)
F3' F3 F1' 97(3)
C1 F3 F1' 47.2(13)

loop_
_geom_bond_atom_site_label_1
_geom_bond_atom_site_label_2
_geom_bond_distance
O1 C2 1.272(12)
O1 Yb2 2.248(7)
O2 C4 1.271(10)
O2 Yb2 2.274(6)
O3 C17 1.258(11)
O3 Yb1 2.310(6)
O4 C19 1.262(11)
O4 Yb1 2.301(6)
O5 C21 1.259(10)
O5 Yb2 2.275(6)
O6 C23 1.259(10)
O6 Yb2 2.245(6)
O7 C36 1.262(10)
O7 Yb1 2.235(6)
O8 C38 1.256(11)
O8 Yb1 2.272(6)
O9 C41 1.258(10)
O9 Yb2 2.258(6)
O10 C43 1.250(10)
O10 Yb2 2.294(6)
O11 C56 1.222(10)
O11 Yb1 2.304(6)
O12 C58 1.258(11)
O12 Yb1 2.233(6)
O13 C60 1.442(13)
O13 C61 1.444(12)
O13 Yb2 2.529(7)
O14 C63 1.417(13)
O14 C62 1.429(14)
O14 Yb2 2.454(6)
O15 C64 1.400(17)
O15 C65 1.463(16)
O15 Yb1 2.411(8)
O16 C67 1.438(15)
O16 C66 1.438(18)
O16 Yb1 2.439(7)
C1 F2 1.19(2)
C1 F1' 1.21(2)
C1 F3' 1.24(3)
C1 F1 1.43(3)
C1 F3 1.44(3)
C1 F2' 1.47(3)
C1 C2 1.562(19)
C2 C3 1.350(14)
C3 C4 1.410(13)
C3 H3 0.9300
C4 C5 1.478(12)
C5 C6 1.385(13)
C5 C10 1.392(12)
C6 C7 1.358(14)
C6 H6 0.9300
C7 C8 1.388(14)
C7 H7 0.9300
C8 C9 1.367(13)
C8 H8 0.9300
C9 C10 1.379(12)
C9 C11 1.480(12)
C10 H10 0.9300
C11 C12 1.384(13)
C11 C16 1.400(11)
C12 C13 1.360(15)
C12 H12 0.9300
C13 C14 1.391(14)
C13 H13 0.9300
C14 C15 1.386(13)
C14 H14 0.9300
C15 C16 1.388(12)
C15 C17 1.489(12)
C16 H16 0.9300
C17 C18 1.416(12)
C18 C19 1.364(13)
C18 H18 0.9300
C19 C68 1.542(13)
C20 F7 1.285(13)
C20 F8 1.286(12)
C20 F9 1.317(12)
C20 C21 1.527(12)
C21 C22 1.365(12)
C22 C23 1.424(12)
C22 H22 0.9300
C23 C24 1.493(11)
C24 C25 1.369(12)
C24 C29 1.396(11)
C25 C26 1.377(12)
C25 H25 0.9300
C26 C27 1.379(13)
C26 H26 0.9300
C27 C28 1.396(12)
C27 H27 0.9300
C28 C29 1.383(11)
C28 C30 1.488(11)
C29 H29 0.9300
C30 C31 1.353(12)
C30 C35 1.381(11)
C31 C32 1.404(13)
C31 H31 0.9300
C32 C33 1.375(12)
C32 H32 0.9300
C33 C34 1.371(12)
C33 H33 0.9300
C34 C35 1.402(11)
C34 C36 1.479(11)
C35 H35 0.9300
C36 C37 1.408(12)
C37 C38 1.363(12)
C37 H37 0.9300
C38 C39 1.536(13)
C39 F11 1.261(14)
C39 F12 1.298(15)
C39 F10 1.327(14)
C40 F13 1.306(12)
C40 F15 1.314(11)
C40 F14 1.328(12)
C40 C41 1.517(12)
C41 C42 1.380(12)
C42 C43 1.426(12)
C42 H42 0.9300
C43 C44 1.479(11)
C44 C49 1.387(12)
C44 C45 1.394(13)
C45 C46 1.374(13)
C45 H45 0.9300
C46 C47 1.386(14)
C46 H46 0.9300
C47 C48 1.366(13)
C47 H47 0.9300
C48 C49 1.389(11)
C48 C50 1.504(13)
C49 H49 0.9300
C50 C51 1.396(13)
C50 C55 1.398(11)
C51 C52 1.345(14)
C51 H51 0.9300
C52 C53 1.375(12)
C52 H52 0.9300
C53 C54 1.386(13)
C53 H53 0.9300
C54 C55 1.387(12)
C54 C56 1.495(11)
C55 H55 0.9300
C56 C57 1.409(12)
C57 C58 1.376(12)
C57 H57 0.9300
C58 C59 1.545(13)
C59 F17 1.288(13)
C59 F16 1.319(12)
C59 F18 1.320(13)
C60 H60A 0.9600
C60 H60B 0.9600
C60 H60C 0.9600
C61 C62 1.484(17)
C61 H61A 0.9700
C61 H61B 0.9700
C62 H62A 0.9700
C62 H62B 0.9700
C63 H63A 0.9600
C63 H63B 0.9600
C63 H63C 0.9600
C64 H64A 0.9600
C64 H64B 0.9600
C64 H64C 0.9600
C65 C66 1.49(2)
C65 H65A 0.9700
C65 H65B 0.9700
C66 H66A 0.9700
C66 H66B 0.9700
C67 H67A 0.9600
C67 H67B 0.9600
C67 H67C 0.9600
C68 F4 1.285(13)
C68 F6 1.308(13)
C68 F5 1.353(14)
F1 F1' 0.85(3)
F1' F3 1.58(4)
F2 F2' 0.89(3)
F2 F3' 1.30(4)
F3' F3 1.10(3)
